data_7205002
loop_
_publ_author_name
'Al-Busafi, Saleh'
'Doncaster, Jeremy R.'
'Drew, Michael G. B.'
'Regan, Andrew C.'
'Whitehead, Roger C.'

_publ_section_title
;
 Exploitation of chemical predisposition in synthesis: an approach to the
 manzamenones
;
_journal_issue 4
_journal_name_full 'Journal of the Chemical Society, Perkin Transactions 1'
_journal_page_first 476
_journal_paper_doi 10.1039/b110829h
_journal_year 2002
_chemical_formula_sum 'C26 H38 O7'
_chemical_formula_weight 462.56
_chemical_name_systematic
; 
? 
;
_space_group_IT_number 14
_symmetry_cell_setting monoclinic
_symmetry_space_group_name_Hall '-P 2ybc'
_symmetry_space_group_name_H-M 'P 1 21/c 1'
_atom_sites_solution_hydrogens geom
_atom_sites_solution_primary direct
_atom_sites_solution_secondary difmap
_audit_creation_method SHELXL-97
_cell_angle_alpha 90.00
_cell_angle_beta 93.440(10)
_cell_angle_gamma 90.00
_cell_formula_units_Z 4
_cell_length_a 12.691(14)
_cell_length_b 17.33(2)
_cell_length_c 12.358(14)
_cell_measurement_reflns_used 9632
_cell_measurement_temperature 293(2)
_cell_measurement_theta_max 26.09
_cell_measurement_theta_min 1.99
_cell_volume 2713(5)
_computing_cell_refinement XDS
_computing_data_collection 'XDS (Kabsch, 1991)'
_computing_data_reduction XDS
_computing_molecular_graphics PLATON(Spek,1994)
_computing_structure_refinement 'SHELXL-93 (Sheldrick, 1993)'
_computing_structure_solution 'SHELXS-86 (Sheldrick, 1990)'
_diffrn_ambient_temperature 293(2)
_diffrn_measurement_device 'Marresearch Image Plate'
_diffrn_measurement_method '95 frames at 2^o intervals, counting time 2 min.'
_diffrn_radiation_monochromator graphite
_diffrn_radiation_source 'fine-focus sealed tube'
_diffrn_radiation_type MoK\a
_diffrn_radiation_wavelength 0.71073
_diffrn_reflns_av_R_equivalents 0.0664
_diffrn_reflns_av_sigmaI/netI 0.0921
_diffrn_reflns_limit_h_max 15
_diffrn_reflns_limit_h_min 0
_diffrn_reflns_limit_k_max 21
_diffrn_reflns_limit_k_min -21
_diffrn_reflns_limit_l_max 15
_diffrn_reflns_limit_l_min -15
_diffrn_reflns_number 9632
_diffrn_reflns_theta_max 26.09
_diffrn_reflns_theta_min 1.99
_exptl_absorpt_coefficient_mu 0.081
_exptl_absorpt_correction_type none
_exptl_crystal_colour white
_exptl_crystal_density_diffrn 1.133
_exptl_crystal_density_method 'not measured'
_exptl_crystal_description parallelopiped
_exptl_crystal_F_000 1000
_exptl_crystal_size_max 0.15
_exptl_crystal_size_mid 0.15
_exptl_crystal_size_min 0.20
_refine_diff_density_max 0.542
_refine_diff_density_min -0.556
_refine_diff_density_rms 0.064
_refine_ls_extinction_coef 0.001(4)
_refine_ls_extinction_expression Fc^*^=kFc[1+0.001xFc^2^\l^3^/sin(2\q)]^-1/4^
_refine_ls_extinction_method SHELXL
_refine_ls_goodness_of_fit_ref 1.051
_refine_ls_hydrogen_treatment constr
_refine_ls_matrix_type full
_refine_ls_number_parameters 284
_refine_ls_number_reflns 5307
_refine_ls_number_restraints 17
_refine_ls_restrained_S_all 1.123
_refine_ls_R_factor_all 0.2319
_refine_ls_R_factor_gt 0.1132
_refine_ls_shift/su_max 0.020
_refine_ls_shift/su_mean 0.003
_refine_ls_structure_factor_coef Fsqd
_refine_ls_weighting_details 'w=1/[\s^2^(Fo^2^)+(0.2000P)^2^+0.0000P] where P=(Fo^2^+2Fc^2^)/3'
_refine_ls_weighting_scheme calc
_refine_ls_wR_factor_gt 0.3133
_refine_ls_wR_factor_ref 0.3825
_reflns_number_gt 2079
_reflns_number_total 5307
_reflns_threshold_expression >2sigma(I)
_cod_data_source_file b110829h.txt
_cod_data_source_block 29d
_cod_depositor_comments
;
The following automatic conversions were performed:

'_refine_ls_weighting_scheme' value 'calc
w=1/[\s^2^(Fo^2^)+(0.2000P)^2^+0.0000P] where P=(Fo^2^+2Fc^2^)/3' was
changed to 'calc'. New tag '_refine_ls_weighting_details' was
created. The value of the new tag was set to
'w=1/[\s^2^(Fo^2^)+(0.2000P)^2^+0.0000P] where P=(Fo^2^+2Fc^2^)/3'.

Automatic conversion script
Id: cif_fix_values 3143 2015-03-26 13:38:13Z robertas 
;
_cod_original_sg_symbol_H-M P21/c
_cod_database_code 7205002

loop_
_symmetry_equiv_pos_as_xyz
'x, y, z'
'-x, y+1/2, -z+1/2'
'-x, -y, -z'
'x, -y-1/2, z-1/2'

loop_
_atom_site_label
_atom_site_type_symbol
_atom_site_fract_x
_atom_site_fract_y
_atom_site_fract_z
_atom_site_U_iso_or_equiv
_atom_site_adp_type
_atom_site_occupancy
_atom_site_calc_flag
_atom_site_refinement_flags
_atom_site_disorder_assembly
_atom_site_disorder_group
C1 C 0.4926(4) 0.3576(3) 0.4890(4) 0.0650(14) Uani 1 d . . .
H1 H 0.5046 0.4035 0.5345 0.078 Uiso 1 calc R . .
C2 C 0.4127(4) 0.3074(3) 0.5400(4) 0.0674(14) Uani 1 d . . .
C3 C 0.4075(4) 0.2326(3) 0.5164(4) 0.0719(15) Uani 1 d . . .
H3 H 0.3567 0.2030 0.5483 0.086 Uiso 1 calc R . .
C4 C 0.4795(4) 0.1928(3) 0.4406(4) 0.0650(14) Uani 1 d . . .
H4 H 0.4450 0.1961 0.3677 0.078 Uiso 1 calc R . .
C5 C 0.5869(4) 0.2324(3) 0.4361(4) 0.0632(14) Uani 1 d . . .
H5 H 0.6377 0.1998 0.4778 0.076 Uiso 1 calc R . .
C6 C 0.6272(5) 0.2392(3) 0.3225(4) 0.0711(15) Uani 1 d . . .
C7 C 0.6872(5) 0.3119(3) 0.3196(4) 0.0731(15) Uani 1 d . . .
C8 C 0.6748(4) 0.3528(3) 0.4113(4) 0.0689(14) Uani 1 d . . .
C9 C 0.5989(4) 0.3138(3) 0.4838(4) 0.0634(14) Uani 1 d . . .
H9 H 0.6322 0.3101 0.5572 0.076 Uiso 1 calc R . .
C11 C 0.4554(5) 0.3838(3) 0.3755(5) 0.0721(15) Uani 1 d . . .
O12 O 0.4208(4) 0.3427(2) 0.3050(4) 0.1050(16) Uani 1 d . . .
O13 O 0.4712(3) 0.45883(18) 0.3614(3) 0.0780(12) Uani 1 d . . .
C14 C 0.4525(6) 0.4886(3) 0.2523(5) 0.101(2) Uani 1 d . . .
H14A H 0.3881 0.4672 0.2203 0.121 Uiso 1 calc R . .
H14B H 0.5102 0.4744 0.2096 0.121 Uiso 1 calc R . .
H14C H 0.4467 0.5438 0.2547 0.121 Uiso 1 calc R . .
C21 C 0.3392(5) 0.3484(3) 0.6144(5) 0.0871(18) Uani 1 d . . .
H21A H 0.3822 0.3726 0.6725 0.105 Uiso 1 calc R . .
H21B H 0.3032 0.3893 0.5734 0.105 Uiso 1 calc R . .
C22 C 0.2571(5) 0.2993(4) 0.6647(5) 0.0927(19) Uani 1 d . . .
H22A H 0.2918 0.2579 0.7057 0.111 Uiso 1 calc R . .
H22B H 0.2116 0.2762 0.6076 0.111 Uiso 1 calc R . .
C23 C 0.1894(6) 0.3463(5) 0.7399(7) 0.128(3) Uani 1 d . . .
H23A H 0.1495 0.3849 0.6980 0.153 Uiso 1 calc R . .
H23B H 0.2348 0.3727 0.7939 0.153 Uiso 1 calc R . .
C24 C 0.1112(9) 0.2916(7) 0.7979(10) 0.198(6) Uani 1 d . . .
H24A H 0.0583 0.2735 0.7439 0.237 Uiso 1 calc R . .
H24B H 0.1506 0.2468 0.8247 0.237 Uiso 1 calc R . .
C25 C 0.0596(13) 0.3229(10) 0.8834(12) 0.255(8) Uani 1 d . . .
H25A H 0.0213 0.3689 0.8592 0.306 Uiso 1 calc R . .
H25B H 0.1107 0.3376 0.9412 0.306 Uiso 1 calc R . .
C26 C -0.0191(15) 0.2625(13) 0.9265(15) 0.331(12) Uani 1 d . . .
H26A H -0.0246 0.2699 1.0029 0.398 Uiso 1 calc R . .
H26B H 0.0063 0.2114 0.9134 0.398 Uiso 1 calc R . .
H26C H -0.0873 0.2692 0.8897 0.398 Uiso 1 calc R . .
C41 C 0.4906(5) 0.1087(3) 0.4674(4) 0.0646(14) Uani 1 d . . .
O42 O 0.5722(3) 0.07632(19) 0.4923(3) 0.0828(12) Uani 1 d . . .
O43 O 0.3994(3) 0.0721(2) 0.4587(4) 0.0883(13) Uani 1 d . . .
H43 H 0.4071 0.0281 0.4824 0.106 Uiso 1 calc R . .
O61 O 0.6106(4) 0.1915(2) 0.2517(3) 0.0965(14) Uani 1 d . . .
C71 C 0.7482(5) 0.3329(4) 0.2252(5) 0.0879(18) Uani 1 d . . .
O72 O 0.7819(5) 0.2855(3) 0.1639(4) 0.1266(19) Uani 1 d . . .
O73 O 0.7572(4) 0.4075(3) 0.2102(4) 0.1069(15) Uani 1 d . . .
C74 C 0.8168(7) 0.4298(5) 0.1196(7) 0.134(3) Uani 1 d . . .
H74A H 0.7728 0.4262 0.0539 0.161 Uiso 1 calc R . .
H74B H 0.8764 0.3960 0.1151 0.161 Uiso 1 calc R . .
H74C H 0.8412 0.4819 0.1294 0.161 Uiso 1 calc R . .
C81 C 0.7267(5) 0.4279(3) 0.4477(5) 0.0892(18) Uani 1 d D . .
H81A H 0.6753 0.4611 0.4794 0.107 Uiso 1 calc R . .
H81B H 0.7533 0.4544 0.3857 0.107 Uiso 1 calc R . .
C82 C 0.8209(10) 0.4104(7) 0.5341(10) 0.207(5) Uiso 1 d D . .
H82A H 0.8868 0.4003 0.5009 0.248 Uiso 1 calc R A 1
H82B H 0.8050 0.3686 0.5827 0.248 Uiso 1 calc R A 1
C83A C 0.8195(17) 0.4937(10) 0.5924(15) 0.172(6) Uiso 0.50 d PD B 1
H83A H 0.8380 0.5349 0.5438 0.206 Uiso 0.50 calc PR B 1
H83B H 0.7515 0.5047 0.6209 0.206 Uiso 0.50 calc PR B 1
C84A C 0.904(2) 0.481(2) 0.681(2) 0.42(3) Uiso 0.50 d PD B 1
H84A H 0.9408 0.4328 0.6722 0.501 Uiso 0.50 calc PR B 1
H84B H 0.9541 0.5232 0.6858 0.501 Uiso 0.50 calc PR B 1
C85A C 0.839(3) 0.4790(14) 0.7762(19) 0.33(2) Uiso 0.50 d PD B 1
H85A H 0.8631 0.4386 0.8262 0.397 Uiso 0.50 calc PR B 1
H85B H 0.7655 0.4709 0.7548 0.397 Uiso 0.50 calc PR B 1
C86A C 0.8580(12) 0.5603(7) 0.8273(11) 0.274(8) Uiso 0.50 d PD B 1
H86A H 0.9050 0.5892 0.7848 0.329 Uiso 0.50 calc PR B 1
H86B H 0.8885 0.5549 0.8999 0.329 Uiso 0.50 calc PR B 1
H86C H 0.7918 0.5870 0.8289 0.329 Uiso 0.50 calc PR B 1
C83B C 0.8757(12) 0.4839(7) 0.5662(11) 0.172(6) Uiso 0.50 d PRD B 2
H83C H 0.9516 0.4784 0.5637 0.206 Uiso 0.50 calc PR B 2
H83D H 0.8522 0.5257 0.5186 0.206 Uiso 0.50 calc PR B 2
C84B C 0.8496(12) 0.4968(7) 0.6655(11) 0.204(11) Uiso 0.50 d PRD B 2
H84C H 0.8462 0.4468 0.7004 0.244 Uiso 0.50 calc PR B 2
H84D H 0.7780 0.5167 0.6600 0.244 Uiso 0.50 calc PR B 2
C85B C 0.9050(10) 0.5431(7) 0.7353(13) 0.32(2) Uiso 0.50 d PRD B 2
H85C H 0.9196 0.5909 0.6983 0.385 Uiso 0.50 calc PR B 2
H85D H 0.9722 0.5186 0.7546 0.385 Uiso 0.50 calc PR B 2
C86B C 0.8580(12) 0.5603(7) 0.8273(11) 0.274(8) Uiso 0.50 d PRD B 2
H86D H 0.7858 0.5746 0.8101 0.329 Uiso 0.50 calc PR B 2
H86E H 0.8945 0.6025 0.8633 0.329 Uiso 0.50 calc PR B 2
H86F H 0.8602 0.5161 0.8742 0.329 Uiso 0.50 calc PR B 2

loop_
_atom_site_aniso_label
_atom_site_aniso_U_11
_atom_site_aniso_U_22
_atom_site_aniso_U_33
_atom_site_aniso_U_23
_atom_site_aniso_U_13
_atom_site_aniso_U_12
C1 0.101(4) 0.041(2) 0.053(3) -0.002(2) 0.011(3) -0.006(3)
C2 0.089(4) 0.044(3) 0.070(3) -0.002(2) 0.010(3) 0.000(3)
C3 0.096(4) 0.045(3) 0.076(4) 0.001(3) 0.016(3) -0.005(3)
C4 0.094(4) 0.042(2) 0.059(3) 0.001(2) 0.005(3) -0.003(3)
C5 0.089(4) 0.045(2) 0.056(3) 0.002(2) 0.008(3) 0.001(3)
C6 0.100(4) 0.052(3) 0.062(3) -0.006(3) 0.012(3) -0.002(3)
C7 0.105(4) 0.054(3) 0.062(3) 0.001(3) 0.015(3) -0.005(3)
C8 0.087(4) 0.057(3) 0.061(3) 0.002(3) 0.002(3) -0.003(3)
C9 0.091(4) 0.045(2) 0.053(3) 0.004(2) 0.002(3) -0.007(3)
C11 0.103(4) 0.042(3) 0.071(4) 0.002(3) 0.002(3) 0.002(3)
O12 0.172(4) 0.055(2) 0.083(3) 0.002(2) -0.037(3) -0.018(3)
O13 0.121(3) 0.0427(19) 0.070(2) 0.0077(17) 0.007(2) -0.0053(19)
C14 0.160(6) 0.073(4) 0.069(4) 0.024(3) 0.000(4) -0.007(4)
C21 0.106(5) 0.059(3) 0.098(5) -0.001(3) 0.024(4) 0.009(3)
C22 0.100(4) 0.083(4) 0.098(5) 0.001(4) 0.028(4) 0.011(4)
C23 0.123(6) 0.131(7) 0.132(7) -0.028(5) 0.040(5) 0.016(5)
C24 0.177(9) 0.202(11) 0.229(12) -0.087(9) 0.146(10) -0.034(8)
C25 0.255(17) 0.279(18) 0.242(17) -0.044(14) 0.100(14) -0.058(14)
C26 0.30(2) 0.42(3) 0.29(2) -0.02(2) 0.175(18) -0.151(19)
C41 0.087(4) 0.037(2) 0.070(3) -0.006(2) 0.007(3) -0.006(3)
O42 0.099(3) 0.0380(18) 0.111(3) 0.0103(19) 0.004(2) 0.002(2)
O43 0.104(3) 0.0390(18) 0.121(4) 0.009(2) 0.003(2) 0.001(2)
O61 0.147(4) 0.071(2) 0.074(3) -0.023(2) 0.024(2) -0.019(3)
C71 0.112(5) 0.071(4) 0.082(4) 0.000(3) 0.019(4) -0.001(4)
O72 0.178(5) 0.099(4) 0.110(4) -0.011(3) 0.064(4) -0.022(3)
O73 0.146(4) 0.081(3) 0.098(3) 0.010(2) 0.043(3) -0.018(3)
C74 0.152(7) 0.137(7) 0.117(6) 0.035(5) 0.038(5) -0.034(6)
C81 0.125(5) 0.062(3) 0.080(4) -0.003(3) 0.008(4) -0.010(3)

loop_
_atom_type_symbol
_atom_type_description
_atom_type_scat_dispersion_real
_atom_type_scat_dispersion_imag
_atom_type_scat_source
C C 0.0033 0.0016 'International Tables Vol C Tables 4.2.6.8 and 6.1.1.4'
H H 0.0000 0.0000 'International Tables Vol C Tables 4.2.6.8 and 6.1.1.4'
N N 0.0061 0.0033 'International Tables Vol C Tables 4.2.6.8 and 6.1.1.4'
O O 0.0106 0.0060 'International Tables Vol C Tables 4.2.6.8 and 6.1.1.4'

loop_
_geom_angle_atom_site_label_1
_geom_angle_atom_site_label_2
_geom_angle_atom_site_label_3
_geom_angle
_geom_angle_site_symmetry_1
_geom_angle_site_symmetry_3
_geom_angle_publ_flag
C2 C1 C11 112.3(5) . . ?
C2 C1 C9 110.1(4) . . ?
C11 C1 C9 109.2(4) . . ?
C3 C2 C1 119.9(5) . . ?
C3 C2 C21 124.2(5) . . ?
C1 C2 C21 115.8(4) . . ?
C2 C3 C4 123.8(5) . . ?
C41 C4 C3 111.0(4) . . ?
C41 C4 C5 111.8(4) . . ?
C3 C4 C5 113.0(4) . . ?
C6 C5 C9 104.5(4) . . ?
C6 C5 C4 114.6(4) . . ?
C9 C5 C4 117.8(4) . . ?
O61 C6 C7 129.2(5) . . ?
O61 C6 C5 123.8(5) . . ?
C7 C6 C5 107.0(4) . . ?
C8 C7 C6 109.9(5) . . ?
C8 C7 C71 128.5(5) . . ?
C6 C7 C71 121.6(5) . . ?
C7 C8 C81 128.9(5) . . ?
C7 C8 C9 111.8(4) . . ?
C81 C8 C9 119.3(5) . . ?
C8 C9 C5 103.6(4) . . ?
C8 C9 C1 113.1(4) . . ?
C5 C9 C1 113.6(4) . . ?
O12 C11 O13 122.8(5) . . ?
O12 C11 C1 125.2(5) . . ?
O13 C11 C1 111.9(4) . . ?
C11 O13 C14 116.9(4) . . ?
C22 C21 C2 116.7(5) . . ?
C21 C22 C23 112.0(6) . . ?
C22 C23 C24 110.3(6) . . ?
C25 C24 C23 116.7(10) . . ?
C24 C25 C26 109.8(13) . . ?
O42 C41 O43 122.3(5) . . ?
O42 C41 C4 125.4(5) . . ?
O43 C41 C4 112.2(5) . . ?
O72 C71 O73 122.9(6) . . ?
O72 C71 C7 123.0(6) . . ?
O73 C71 C7 114.0(6) . . ?
C71 O73 C74 115.3(6) . . ?
C8 C81 C82 109.4(6) . . ?
C83B C82 C81 109.7(10) . . ?
C83B C82 C83A 30.2(10) . . ?
C81 C82 C83A 95.8(9) . . ?
C84A C83A C82 99.8(13) . . ?
C85A C84A C83A 100.5(17) . . ?
C84A C85A C86A 103.0(16) . . ?
C84B C83B C82 104.8(7) . . ?
C83B C84B C85B 123.4(5) . . ?
C84B C85B C86B 115.61(14) . . ?

loop_
_geom_bond_atom_site_label_1
_geom_bond_atom_site_label_2
_geom_bond_distance
_geom_bond_site_symmetry_2
_geom_bond_publ_flag
C1 C2 1.502(7) . ?
C1 C11 1.522(7) . ?
C1 C9 1.553(7) . ?
C2 C3 1.330(7) . ?
C2 C21 1.524(8) . ?
C3 C4 1.513(7) . ?
C4 C41 1.499(7) . ?
C4 C5 1.531(7) . ?
C5 C6 1.527(7) . ?
C5 C9 1.533(6) . ?
C6 O61 1.214(6) . ?
C6 C7 1.473(7) . ?
C7 C8 1.355(7) . ?
C7 C71 1.483(8) . ?
C8 C81 1.515(7) . ?
C8 C9 1.514(7) . ?
C11 O12 1.189(6) . ?
C11 O13 1.328(6) . ?
O13 C14 1.450(7) . ?
C21 C22 1.509(8) . ?
C22 C23 1.536(9) . ?
C23 C24 1.576(12) . ?
C24 C25 1.387(14) . ?
C25 C26 1.562(17) . ?
C41 O42 1.201(6) . ?
C41 O43 1.319(6) . ?
C71 O72 1.212(7) . ?
C71 O73 1.313(7) . ?
O73 C74 1.441(8) . ?
C81 C82 1.584(11) . ?
C82 C83B 1.493(14) . ?
C82 C83A 1.614(15) . ?
C83A C84A 1.50(2) . ?
C84A C85A 1.47(2) . ?
C85A C86A 1.56(2) . ?
C83B C84B 1.309(3) . ?
C84B C85B 1.345(2) . ?
C85B C86B 1.3495 . ?
